data_7114567
loop_
_publ_author_name
'Tanabe, Makoto'
'Tanaka, Kimiya'
'Omine, Shumpei'
'Osakada, Kohtaro'

_publ_section_title
;
 A triangular triplatinum(0) complex with bridging germylene ligands:
 insertion of alkynes into the Pt--Ge bond rather than the Pt--Pt bond
;
_journal_coden_ASTM CHCOFS
_journal_issue 52
_journal_name_full
;
 Chemical Communications (Cambridge, United Kingdom)
;
_journal_page_first 6839
_journal_page_last 6842
_journal_paper_doi 10.1039/c4cc00727a
_journal_volume 50
_journal_year 2014
_chemical_formula_sum 'C54 H70 Ge3 O4 P3 Pt3'
_chemical_formula_weight 1679.04
_space_group_crystal_system monoclinic
_space_group_IT_number 4
_space_group_name_Hall 'P 2yb'
_space_group_name_H-M_alt 'P 1 21 1'
_symmetry_space_group_name_Hall 'P 2yb'
_symmetry_space_group_name_H-M 'P 1 21 1'
_atom_sites_solution_hydrogens geom
_audit_creation_method SHELXL-2013
_cell_angle_alpha 90
_cell_angle_beta 91.905(4)
_cell_angle_gamma 90
_cell_formula_units_Z 4
_cell_length_a 12.053(3)
_cell_length_b 23.593(6)
_cell_length_c 20.308(5)
_cell_measurement_temperature 90(2)
_cell_volume 5772(2)
_computing_structure_refinement 'SHELXL-2013 (Sheldrick, 2013)'
_diffrn_ambient_temperature 90(2)
_diffrn_measured_fraction_theta_full 0.783
_diffrn_measured_fraction_theta_max 0.992
_diffrn_radiation_type MoK\a
_diffrn_radiation_wavelength 0.71073
_diffrn_reflns_av_R_equivalents 0.0768
_diffrn_reflns_av_unetI/netI 0.1365
_diffrn_reflns_Laue_measured_fraction_full 0.783
_diffrn_reflns_Laue_measured_fraction_max 0.992
_diffrn_reflns_limit_h_max 13
_diffrn_reflns_limit_h_min -11
_diffrn_reflns_limit_k_max 26
_diffrn_reflns_limit_k_min -25
_diffrn_reflns_limit_l_max 22
_diffrn_reflns_limit_l_min -18
_diffrn_reflns_number 23758
_diffrn_reflns_point_group_measured_fraction_full 0.746
_diffrn_reflns_point_group_measured_fraction_max 0.948
_diffrn_reflns_theta_full 25.242
_diffrn_reflns_theta_max 23.177
_diffrn_reflns_theta_min 1.323
_exptl_absorpt_coefficient_mu 8.910
_exptl_absorpt_correction_T_max 0.469
_exptl_absorpt_correction_T_min 0.269
_exptl_absorpt_correction_type multi-scan
_exptl_crystal_density_diffrn 1.932
_exptl_crystal_F_000 3204
_exptl_crystal_size_max 0.200
_exptl_crystal_size_mid 0.200
_exptl_crystal_size_min 0.100
_refine_diff_density_max 9.119
_refine_diff_density_min -1.466
_refine_diff_density_rms 0.278
_refine_ls_abs_structure_details
;
 Flack x determined using 3721 quotients [(I+)-(I-)]/[(I+)+(I-)]
 (Parsons and Flack (2004), Acta Cryst. A60, s61).
;
_refine_ls_abs_structure_Flack 0.573(17)
_refine_ls_extinction_method none
_refine_ls_goodness_of_fit_ref 1.336
_refine_ls_hydrogen_treatment constr
_refine_ls_matrix_type full
_refine_ls_number_parameters 1231
_refine_ls_number_reflns 15612
_refine_ls_number_restraints 1561
_refine_ls_restrained_S_all 1.281
_refine_ls_R_factor_all 0.0977
_refine_ls_R_factor_gt 0.0655
_refine_ls_shift/su_max 0.000
_refine_ls_shift/su_mean 0.000
_refine_ls_structure_factor_coef Fsqd
_refine_ls_weighting_details
;
 w=1/[\s^2^(Fo^2^)]
 where P=(Fo^2^+2Fc^2^)/3
;
_refine_ls_weighting_scheme calc
_refine_ls_wR_factor_gt 0.1313
_refine_ls_wR_factor_ref 0.1404
_reflns_Friedel_coverage 0.858
_reflns_Friedel_fraction_full 0.708
_reflns_Friedel_fraction_max 0.902
_reflns_number_gt 11806
_reflns_number_total 15612
_reflns_threshold_expression 'I > 2\s(I)'
_cod_data_source_file c4cc00727a2.cif
_cod_data_source_block complex4
_cod_depositor_comments
;

2017-03-06
Z value and formula fixed to values more according to usual
chemical conventions.                 miguel
;
_cod_original_cell_volume 5772(3)
_cod_original_formula_sum 'C108 H140 Ge6 O8 P6 Pt6'
_cod_original_formula_units_Z 2
_cod_original_formula_weight 3358.09
_cod_database_code 7114567
_shelx_space_group_comment
;
The symmetry employed for this shelxl refinement is uniquely defined
by the following loop, which should always be used as a source of
symmetry information in preference to the above space-group names.
They are only intended as comments.
;
_shelx_estimated_absorpt_t_min 0.269
_shelx_estimated_absorpt_t_max 0.469
_shelxl_version_number 2013-2

loop_
_space_group_symop_operation_xyz
'x, y, z'
'-x, y+1/2, -z'

loop_
_atom_site_label
_atom_site_type_symbol
_atom_site_fract_x
_atom_site_fract_y
_atom_site_fract_z
_atom_site_U_iso_or_equiv
_atom_site_adp_type
_atom_site_occupancy
_atom_site_site_symmetry_order
_atom_site_calc_flag
_atom_site_refinement_flags_posn
_atom_site_refinement_flags_adp
Pt1 Pt 0.96838(11) 0.38151(5) 0.52316(7) 0.0129(4) Uani 1 1 d . U
Pt2 Pt 0.98492(11) 0.40137(6) 0.65434(7) 0.0136(4) Uani 1 1 d . U
Pt3 Pt 1.01504(11) 0.29530(6) 0.60838(7) 0.0127(3) Uani 1 1 d . U
Pt6 Pt 0.46664(11) 1.05949(6) 0.88359(7) 0.0158(4) Uani 1 1 d . U
Ge4 Ge 0.3362(3) 0.95441(19) 0.9583(2) 0.0182(10) Uani 1 1 d . U
Ge1 Ge 1.1564(3) 0.40425(17) 0.5447(2) 0.0145(9) Uani 1 1 d . U
Ge5 Ge 0.6920(3) 0.95945(18) 0.8865(2) 0.0162(9) Uani 1 1 d . U
Ge2 Ge 0.7977(3) 0.39492(18) 0.6120(2) 0.0147(9) Uani 1 1 d . U
Ge3 Ge 0.8467(3) 0.27752(17) 0.5436(2) 0.0162(9) Uani 1 1 d . U
Ge6 Ge 0.6387(3) 1.08266(17) 0.9402(2) 0.0171(9) Uani 1 1 d . U
P5 P 0.5302(9) 0.8831(5) 0.7694(6) 0.031(3) Uani 1 1 d . U
P1 P 0.9455(9) 0.4190(5) 0.4233(5) 0.023(2) Uani 1 1 d . U
P3 P 1.0810(8) 0.2053(4) 0.6183(5) 0.021(2) Uani 1 1 d . U
P4 P 0.5538(9) 0.9465(5) 1.0769(6) 0.031(3) Uani 1 1 d . U
P2 P 0.9625(8) 0.4631(5) 0.7370(5) 0.025(2) Uani 1 1 d . U
P6 P 0.3881(8) 1.1436(4) 0.8686(6) 0.023(2) Uani 1 1 d . U
C1 C 1.131(3) 0.3388(15) 0.6657(17) 0.015(5) Uani 1 1 d . U
C2 C 1.180(3) 0.3895(16) 0.6410(17) 0.013(4) Uani 1 1 d . U
C3 C 1.169(3) 0.3174(16) 0.7292(18) 0.019(5) Uani 1 1 d . U
C4 C 1.128(3) 0.3049(19) 0.8417(19) 0.030(9) Uani 1 1 d . U
H1 H 1.1571 0.2670 0.8410 0.046 Uiso 1 1 calc R U
H2 H 1.0655 0.3062 0.8698 0.046 Uiso 1 1 calc R U
H3 H 1.1843 0.3304 0.8581 0.046 Uiso 1 1 calc R U
C5 C 1.260(3) 0.4190(14) 0.6830(17) 0.015(5) Uani 1 1 d . U
C53 C 0.310(3) 0.9597(16) 0.8624(19) 0.018(5) Uani 1 1 d . U
C54 C 0.322(3) 1.0263(17) 0.764(2) 0.028(6) Uani 1 1 d . U
C76 C 0.749(3) 0.8921(18) 0.9268(19) 0.023(5) Uani 1 1 d . U
C52 C 0.356(3) 1.0054(15) 0.8334(19) 0.019(6) Uani 1 1 d . U
C25 C 0.692(3) 0.3611(16) 0.6694(18) 0.018(5) Uani 1 1 d . U
C58 C 0.231(3) 1.0008(18) 1.0018(19) 0.021(5) Uani 1 1 d . U
C19 C 0.733(3) 0.4674(16) 0.5746(19) 0.022(6) Uani 1 1 d . U
C81 C 0.859(3) 0.8919(18) 0.9602(18) 0.028(6) Uani 1 1 d . U
H89 H 0.8976 0.9261 0.9616 0.034 Uiso 1 1 calc R U
O1 O 1.261(2) 0.4242(11) 0.7428(12) 0.033(6) Uani 1 1 d . U
C77 C 0.702(3) 0.8399(18) 0.928(2) 0.028(6) Uani 1 1 d . U
H85 H 0.6309 0.8364 0.9091 0.033 Uiso 1 1 calc R U
C83 C 0.552(4) 1.1200(19) 1.066(2) 0.034(6) Uani 1 1 d . U
H90 H 0.4835 1.1116 1.0458 0.041 Uiso 1 1 calc R U
C14 C 1.378(3) 0.3650(17) 0.5012(18) 0.023(6) Uani 1 1 d . U
H12 H 1.4056 0.3947 0.5271 0.028 Uiso 1 1 calc R U
C70 C 0.792(3) 0.9928(18) 0.8203(19) 0.025(5) Uani 1 1 d . U
C56 C 0.229(3) 0.9182(15) 0.8215(19) 0.022(5) Uani 1 1 d . U
C13 C 1.263(3) 0.3559(17) 0.4978(19) 0.020(5) Uani 1 1 d . U
C45 C 0.962(3) 0.4947(17) 0.419(2) 0.029(9) Uani 1 1 d . U
H43 H 0.9246 0.5088 0.3801 0.044 Uiso 1 1 calc R U
H44 H 1.0397 0.5037 0.4179 0.044 Uiso 1 1 calc R U
H45 H 0.9310 0.5118 0.4573 0.044 Uiso 1 1 calc R U
C24 C 0.630(3) 0.4742(15) 0.5511(18) 0.023(6) Uani 1 1 d . U
H21 H 0.5830 0.4433 0.5531 0.028 Uiso 1 1 calc R U
C15 C 1.450(3) 0.3330(16) 0.4688(18) 0.026(6) Uani 1 1 d . U
H13 H 1.5260 0.3409 0.4717 0.032 Uiso 1 1 calc R U
C60 C 0.035(3) 1.0323(16) 1.0213(19) 0.029(6) Uani 1 1 d . U
H71 H -0.0403 1.0272 1.0134 0.035 Uiso 1 1 calc R U
C47 C 0.830(3) 0.491(2) 0.743(2) 0.036(9) Uani 1 1 d . U
H49 H 0.8258 0.5127 0.7833 0.054 Uiso 1 1 calc R U
H51 H 0.7765 0.4610 0.7437 0.054 Uiso 1 1 calc R U
H50 H 0.8135 0.5156 0.7062 0.054 Uiso 1 1 calc R U
C59 C 0.111(3) 0.9953(18) 0.9899(19) 0.026(6) Uani 1 1 d . U
H70 H 0.0842 0.9672 0.9615 0.032 Uiso 1 1 calc R U
C99 C 0.676(3) 0.861(2) 0.749(2) 0.029(9) Uani 1 1 d . U
H117 H 0.6732 0.8344 0.7133 0.044 Uiso 1 1 calc R U
H116 H 0.7116 0.8438 0.7870 0.044 Uiso 1 1 calc R U
H115 H 0.7176 0.8939 0.7364 0.044 Uiso 1 1 calc R U
C20 C 0.809(3) 0.5123(18) 0.573(2) 0.028(6) Uani 1 1 d . U
H17 H 0.8821 0.5086 0.5883 0.034 Uiso 1 1 calc R U
C82 C 0.648(3) 1.1121(15) 1.0286(18) 0.026(5) Uani 1 1 d . U
C78 C 0.749(3) 0.791(2) 0.954(2) 0.036(6) Uani 1 1 d . U
H86 H 0.7132 0.7564 0.9530 0.043 Uiso 1 1 calc R U
C64 C 0.303(3) 0.8768(16) 0.9846(18) 0.024(5) Uani 1 1 d . U
C94 C 0.565(4) 0.8676(18) 1.084(2) 0.039(10) Uani 1 1 d . U
H102 H 0.5555 0.8563 1.1285 0.059 Uiso 1 1 calc R U
H101 H 0.6372 0.8557 1.0701 0.059 Uiso 1 1 calc R U
H100 H 0.5090 0.8502 1.0559 0.059 Uiso 1 1 calc R U
C16 C 1.410(3) 0.2863(17) 0.4294(18) 0.025(6) Uani 1 1 d . U
H14 H 1.4598 0.2625 0.4092 0.029 Uiso 1 1 calc R U
C17 C 1.301(3) 0.2765(18) 0.4214(19) 0.027(6) Uani 1 1 d . U
H15 H 1.2732 0.2483 0.3935 0.032 Uiso 1 1 calc R U
C48 C 0.996(3) 0.4327(16) 0.8179(18) 0.030(8) Uani 1 1 d . U
H52 H 0.9567 0.4527 0.8509 0.046 Uiso 1 1 calc R U
H53 H 1.0747 0.4360 0.8272 0.046 Uiso 1 1 calc R U
H54 H 0.9754 0.3934 0.8182 0.046 Uiso 1 1 calc R U
C28 C 0.528(3) 0.3146(16) 0.7520(18) 0.027(6) Uani 1 1 d . U
H24 H 0.4727 0.3025 0.7797 0.033 Uiso 1 1 calc R U
C51 C 1.090(3) 0.1780(16) 0.7004(18) 0.023(8) Uani 1 1 d . U
H61 H 1.1223 0.1408 0.6999 0.035 Uiso 1 1 calc R U
H62 H 1.0175 0.1761 0.7180 0.035 Uiso 1 1 calc R U
H63 H 1.1364 0.2025 0.7274 0.035 Uiso 1 1 calc R U
C18 C 1.228(3) 0.3130(17) 0.459(2) 0.027(6) Uani 1 1 d . U
H16 H 1.1522 0.3058 0.4564 0.033 Uiso 1 1 calc R U
C29 C 0.632(3) 0.3258(15) 0.7757(18) 0.028(6) Uani 1 1 d . U
H25 H 0.6514 0.3158 0.8188 0.034 Uiso 1 1 calc R U
C26 C 0.586(3) 0.3438(14) 0.6426(18) 0.024(6) Uani 1 1 d . U
H22 H 0.5702 0.3473 0.5977 0.029 Uiso 1 1 calc R U
C30 C 0.709(3) 0.3521(14) 0.7369(17) 0.023(6) Uani 1 1 d . U
H26 H 0.7752 0.3643 0.7568 0.028 Uiso 1 1 calc R U
C46 C 1.049(3) 0.5272(16) 0.736(2) 0.036(9) Uani 1 1 d . U
H47 H 1.0411 0.5451 0.6933 0.054 Uiso 1 1 calc R U
H48 H 1.1256 0.5170 0.7438 0.054 Uiso 1 1 calc R U
H46 H 1.0264 0.5529 0.7692 0.054 Uiso 1 1 calc R U
C50 C 1.004(3) 0.1474(15) 0.5736(18) 0.026(8) Uani 1 1 d . U
H58 H 1.0390 0.1117 0.5837 0.039 Uiso 1 1 calc R U
H60 H 1.0059 0.1542 0.5270 0.039 Uiso 1 1 calc R U
H59 H 0.9288 0.1467 0.5870 0.039 Uiso 1 1 calc R U
C27 C 0.505(3) 0.3218(14) 0.6831(17) 0.024(6) Uani 1 1 d . U
H23 H 0.4362 0.3117 0.6650 0.029 Uiso 1 1 calc R U
C44 C 0.807(3) 0.4119(16) 0.3910(19) 0.035(9) Uani 1 1 d . U
H42 H 0.7596 0.3997 0.4254 0.052 Uiso 1 1 calc R U
H40 H 0.8050 0.3845 0.3561 0.052 Uiso 1 1 calc R U
H41 H 0.7813 0.4478 0.3742 0.052 Uiso 1 1 calc R U
O2 O 1.3414(18) 0.4419(10) 0.6480(12) 0.020(5) Uani 1 1 d . U
O4 O 1.093(2) 0.3213(11) 0.7760(12) 0.021(5) Uani 1 1 d . U
O3 O 1.259(2) 0.2915(11) 0.7402(13) 0.033(6) Uani 1 1 d . U
C61 C 0.069(3) 1.0727(17) 1.0603(19) 0.029(6) Uani 1 1 d . U
H72 H 0.0186 1.0957 1.0818 0.035 Uiso 1 1 calc R U
C62 C 0.189(3) 1.0805(19) 1.069(2) 0.031(6) Uani 1 1 d . U
H73 H 0.2143 1.1102 1.0953 0.037 Uiso 1 1 calc R U
C65 C 0.232(3) 0.8643(17) 1.0373(18) 0.027(6) Uani 1 1 d . U
H75 H 0.2021 0.8942 1.0607 0.033 Uiso 1 1 calc R U
C63 C 0.265(3) 1.0477(18) 1.041(2) 0.029(6) Uani 1 1 d . U
H74 H 0.3402 1.0557 1.0470 0.035 Uiso 1 1 calc R U
C101 C 0.388(3) 1.1689(18) 0.785(2) 0.035(9) Uani 1 1 d . U
H122 H 0.3516 1.2051 0.7827 0.052 Uiso 1 1 calc R U
H123 H 0.3486 1.1425 0.7570 0.052 Uiso 1 1 calc R U
H121 H 0.4628 1.1726 0.7714 0.052 Uiso 1 1 calc R U
C96 C 0.447(3) 0.9607(19) 1.1392(19) 0.031(9) Uani 1 1 d . U
H107 H 0.3749 0.9598 1.1183 0.046 Uiso 1 1 calc R U
H106 H 0.4604 0.9974 1.1585 0.046 Uiso 1 1 calc R U
H108 H 0.4523 0.9323 1.1730 0.046 Uiso 1 1 calc R U
C79 C 0.859(3) 0.798(2) 0.985(2) 0.042(7) Uani 1 1 d . U
H87 H 0.8946 0.7660 1.0017 0.050 Uiso 1 1 calc R U
C98 C 0.464(3) 0.8124(17) 0.781(2) 0.044(10) Uani 1 1 d . U
H114 H 0.3864 0.8173 0.7880 0.067 Uiso 1 1 calc R U
H112 H 0.4983 0.7941 0.8189 0.067 Uiso 1 1 calc R U
H113 H 0.4741 0.7895 0.7428 0.067 Uiso 1 1 calc R U
C80 C 0.911(3) 0.8456(17) 0.990(2) 0.038(7) Uani 1 1 d . U
H88 H 0.9798 0.8486 1.0122 0.045 Uiso 1 1 calc R U
C100 C 0.240(3) 1.1389(16) 0.8837(19) 0.031(8) Uani 1 1 d . U
H118 H 0.2047 1.1739 0.8711 0.046 Uiso 1 1 calc R U
H119 H 0.2298 1.1319 0.9296 0.046 Uiso 1 1 calc R U
H120 H 0.2082 1.1084 0.8581 0.046 Uiso 1 1 calc R U
C75 C 0.905(3) 0.9912(16) 0.8281(19) 0.034(6) Uani 1 1 d . U
H84 H 0.9366 0.9712 0.8634 0.041 Uiso 1 1 calc R U
O8 O 0.1520(19) 0.8991(10) 0.8622(12) 0.023(5) Uani 1 1 d . U
C33 C 0.964(4) 0.2161(19) 0.360(2) 0.037(7) Uani 1 1 d . U
H33 H 1.0299 0.1999 0.3464 0.045 Uiso 1 1 calc R U
C84 C 0.555(4) 1.140(2) 1.130(2) 0.044(7) Uani 1 1 d . U
H91 H 0.4894 1.1452 1.1525 0.052 Uiso 1 1 calc R U
C57 C 0.082(3) 0.8589(15) 0.8324(19) 0.030(8) Uani 1 1 d . U
H68 H 0.1183 0.8419 0.7960 0.045 Uiso 1 1 calc R U
H69 H 0.0147 0.8770 0.8167 0.045 Uiso 1 1 calc R U
H67 H 0.0644 0.8302 0.8639 0.045 Uiso 1 1 calc R U
C6 C 1.426(3) 0.4727(16) 0.6873(18) 0.033(9) Uani 1 1 d . U
H5 H 1.4664 0.4971 0.6591 0.050 Uiso 1 1 calc R U
H4 H 1.4753 0.4462 0.7086 0.050 Uiso 1 1 calc R U
H6 H 1.3900 0.4951 0.7200 0.050 Uiso 1 1 calc R U
C41 C 0.646(3) 0.1715(18) 0.666(2) 0.039(6) Uani 1 1 d . U
H30 H 0.6557 0.1519 0.7055 0.047 Uiso 1 1 calc R U
C66 C 0.206(3) 0.8111(14) 1.0547(18) 0.027(6) Uani 1 1 d . U
H76 H 0.1596 0.8053 1.0896 0.032 Uiso 1 1 calc R U
O7 O 0.239(3) 0.9067(13) 0.7668(14) 0.049(8) Uani 1 1 d . U
C40 C 0.546(3) 0.1685(17) 0.629(2) 0.038(6) Uani 1 1 d . U
H29 H 0.4885 0.1464 0.6442 0.045 Uiso 1 1 calc R U
C38 C 0.619(3) 0.2279(15) 0.544(2) 0.036(6) Uani 1 1 d . U
H27 H 0.6104 0.2448 0.5025 0.043 Uiso 1 1 calc R U
C49 C 1.227(3) 0.2016(15) 0.5912(17) 0.027(8) Uani 1 1 d . U
H57 H 1.2754 0.2189 0.6239 0.041 Uiso 1 1 calc R U
H56 H 1.2331 0.2212 0.5501 0.041 Uiso 1 1 calc R U
H55 H 1.2480 0.1626 0.5857 0.041 Uiso 1 1 calc R U
C87 C 0.750(3) 1.1223(15) 1.0657(19) 0.034(6) Uani 1 1 d . U
H94 H 0.8165 1.1169 1.0441 0.041 Uiso 1 1 calc R U
C39 C 0.532(3) 0.1987(15) 0.5691(19) 0.037(6) Uani 1 1 d . U
H28 H 0.4637 0.1987 0.5469 0.045 Uiso 1 1 calc R U
C21 C 0.767(3) 0.5638(19) 0.546(2) 0.032(6) Uani 1 1 d . U
H18 H 0.8140 0.5951 0.5455 0.039 Uiso 1 1 calc R U
C32 C 0.949(4) 0.2328(18) 0.427(2) 0.032(6) Uani 1 1 d . U
H32 H 1.0075 0.2273 0.4571 0.038 Uiso 1 1 calc R U
C34 C 0.875(3) 0.2259(16) 0.319(2) 0.040(6) Uani 1 1 d . U
H34 H 0.8829 0.2191 0.2746 0.047 Uiso 1 1 calc R U
C85 C 0.653(3) 1.1513(17) 1.160(2) 0.045(7) Uani 1 1 d . U
H92 H 0.6546 1.1675 1.2020 0.054 Uiso 1 1 calc R U
C42 C 0.737(3) 0.2083(16) 0.639(2) 0.034(6) Uani 1 1 d . U
H31 H 0.8027 0.2136 0.6634 0.041 Uiso 1 1 calc R U
C37 C 0.725(3) 0.2331(16) 0.5800(19) 0.030(5) Uani 1 1 d . U
C31 C 0.854(3) 0.2565(14) 0.4489(17) 0.024(5) Uani 1 1 d . U
C22 C 0.664(3) 0.5697(17) 0.521(2) 0.032(6) Uani 1 1 d . U
H19 H 0.6400 0.6037 0.5023 0.038 Uiso 1 1 calc R U
C102 C 0.437(3) 1.2040(15) 0.9146(19) 0.032(8) Uani 1 1 d . U
H124 H 0.5100 1.2142 0.9004 0.048 Uiso 1 1 calc R U
H125 H 0.4412 1.1948 0.9607 0.048 Uiso 1 1 calc R U
H126 H 0.3875 1.2352 0.9072 0.048 Uiso 1 1 calc R U
O5 O 0.228(2) 1.0434(12) 0.7479(13) 0.035(7) Uani 1 1 d . U
O6 O 0.405(2) 1.0228(12) 0.7214(13) 0.029(6) Uani 1 1 d . U
Pt4 Pt 0.52358(12) 0.98135(6) 0.97567(8) 0.0153(4) Uani 1 1 d . U
Pt5 Pt 0.50314(11) 0.95109(6) 0.84783(8) 0.0164(4) Uani 1 1 d . U
C69 C 0.343(3) 0.8297(17) 0.9531(19) 0.032(6) Uani 1 1 d . U
H79 H 0.3903 0.8362 0.9185 0.039 Uiso 1 1 calc R U
C68 C 0.320(3) 0.7732(17) 0.9679(19) 0.035(6) Uani 1 1 d . U
H78 H 0.3495 0.7433 0.9444 0.042 Uiso 1 1 calc R U
C97 C 0.480(3) 0.9016(17) 0.687(2) 0.037(9) Uani 1 1 d . U
H111 H 0.4868 0.8694 0.6588 0.056 Uiso 1 1 calc R U
H110 H 0.5229 0.9325 0.6711 0.056 Uiso 1 1 calc R U
H109 H 0.4034 0.9126 0.6887 0.056 Uiso 1 1 calc R U
C67 C 0.248(3) 0.7642(17) 1.0218(18) 0.033(6) Uani 1 1 d . U
H77 H 0.2299 0.7276 1.0346 0.039 Uiso 1 1 calc R U
C71 C 0.740(3) 1.0187(16) 0.7660(19) 0.036(6) Uani 1 1 d . U
H80 H 0.6637 1.0176 0.7585 0.043 Uiso 1 1 calc R U
C72 C 0.814(3) 1.0479(18) 0.721(2) 0.046(7) Uani 1 1 d . U
H81 H 0.7852 1.0678 0.6849 0.055 Uiso 1 1 calc R U
C74 C 0.975(4) 1.0186(16) 0.785(2) 0.041(7) Uani 1 1 d . U
H83 H 1.0514 1.0183 0.7913 0.050 Uiso 1 1 calc R U
C55 C 0.370(3) 1.043(2) 0.657(2) 0.035(9) Uani 1 1 d . U
H64 H 0.3155 1.0175 0.6384 0.052 Uiso 1 1 calc R U
H66 H 0.4333 1.0440 0.6294 0.052 Uiso 1 1 calc R U
H65 H 0.3394 1.0801 0.6608 0.052 Uiso 1 1 calc R U
C73 C 0.926(4) 1.0455(19) 0.733(2) 0.046(7) Uani 1 1 d . U
H82 H 0.9719 1.0638 0.7042 0.055 Uiso 1 1 calc R U
C95 C 0.687(4) 0.9738(18) 1.113(2) 0.053(10) Uani 1 1 d . U
H105 H 0.6841 1.0144 1.1143 0.080 Uiso 1 1 calc R U
H103 H 0.7464 0.9620 1.0857 0.080 Uiso 1 1 calc R U
H104 H 0.6981 0.9590 1.1563 0.080 Uiso 1 1 calc R U
C93 C 0.717(3) 1.1663(15) 0.8450(18) 0.031(6) Uani 1 1 d . U
H99 H 0.6425 1.1694 0.8329 0.037 Uiso 1 1 calc R U
C88 C 0.755(3) 1.1246(16) 0.8944(18) 0.027(5) Uani 1 1 d . U
C89 C 0.867(3) 1.1183(16) 0.9083(19) 0.034(6) Uani 1 1 d . U
H95 H 0.8950 1.0907 0.9369 0.041 Uiso 1 1 calc R U
C23 C 0.590(3) 0.5214(15) 0.5249(18) 0.029(6) Uani 1 1 d . U
H20 H 0.5163 0.5236 0.5094 0.034 Uiso 1 1 calc R U
C8 C 1.153(3) 0.5229(16) 0.5707(19) 0.030(6) Uani 1 1 d . U
H7 H 1.1107 0.5116 0.6059 0.037 Uiso 1 1 calc R U
C7 C 1.196(3) 0.4814(17) 0.5291(18) 0.024(5) Uani 1 1 d . U
C12 C 1.261(3) 0.4999(16) 0.4791(18) 0.027(6) Uani 1 1 d . U
H11 H 1.2917 0.4745 0.4499 0.033 Uiso 1 1 calc R U
C36 C 0.767(3) 0.2636(16) 0.3993(18) 0.035(6) Uani 1 1 d . U
H36 H 0.7021 0.2820 0.4097 0.042 Uiso 1 1 calc R U
C35 C 0.780(3) 0.2443(16) 0.339(2) 0.041(6) Uani 1 1 d . U
H35 H 0.7188 0.2439 0.3094 0.049 Uiso 1 1 calc R U
C86 C 0.758(3) 1.1394(16) 1.130(2) 0.043(6) Uani 1 1 d . U
H93 H 0.8258 1.1432 1.1527 0.052 Uiso 1 1 calc R U
C92 C 0.791(3) 1.1991(16) 0.8182(19) 0.034(6) Uani 1 1 d . U
H98 H 0.7669 1.2255 0.7867 0.040 Uiso 1 1 calc R U
C91 C 0.900(3) 1.1957(17) 0.835(2) 0.035(6) Uani 1 1 d . U
H97 H 0.9478 1.2217 0.8169 0.042 Uiso 1 1 calc R U
C90 C 0.939(3) 1.1591(16) 0.874(2) 0.035(6) Uani 1 1 d . U
H96 H 1.0157 1.1574 0.8816 0.042 Uiso 1 1 calc R U
C11 C 1.280(3) 0.5606(16) 0.4736(19) 0.031(6) Uani 1 1 d . U
H10 H 1.3235 0.5741 0.4401 0.037 Uiso 1 1 calc R U
C10 C 1.236(3) 0.5972(17) 0.515(2) 0.038(6) Uani 1 1 d . U
H9 H 1.2509 0.6357 0.5114 0.046 Uiso 1 1 calc R U
C9 C 1.171(3) 0.5783(17) 0.561(2) 0.039(6) Uani 1 1 d . U
H8 H 1.1369 0.6043 0.5883 0.047 Uiso 1 1 calc R U
C43 C 1.024(3) 0.392(2) 0.355(2) 0.041(9) Uani 1 1 d . U
H37 H 0.9911 0.4053 0.3143 0.061 Uiso 1 1 calc R U
H39 H 1.0240 0.3516 0.3560 0.061 Uiso 1 1 calc R U
H38 H 1.0993 0.4057 0.3593 0.061 Uiso 1 1 calc R U
C105 C 0.604(5) 0.665(3) 0.706(3) 0.090(10) Uani 1 1 d . U
H133 H 0.5533 0.6833 0.7355 0.108 Uiso 1 1 calc R U
H132 H 0.6102 0.6887 0.6668 0.108 Uiso 1 1 calc R U
C103 C 0.453(5) 0.625(2) 0.650(3) 0.096(14) Uani 1 1 d . U
H128 H 0.3932 0.6261 0.6800 0.145 Uiso 1 1 calc R U
H129 H 0.4392 0.5958 0.6179 0.145 Uiso 1 1 calc R U
H127 H 0.4566 0.6611 0.6275 0.145 Uiso 1 1 calc R U
C106 C 0.733(5) 0.654(2) 0.744(3) 0.086(10) Uani 1 1 d . U
H135 H 0.7249 0.6252 0.7782 0.103 Uiso 1 1 calc R U
H134 H 0.7826 0.6385 0.7120 0.103 Uiso 1 1 calc R U
C107 C 0.790(5) 0.711(3) 0.778(3) 0.086(10) Uani 1 1 d . U
H137 H 0.7402 0.7267 0.8098 0.103 Uiso 1 1 calc R U
H136 H 0.7991 0.7396 0.7438 0.103 Uiso 1 1 calc R U
C104 C 0.569(5) 0.613(2) 0.690(3) 0.088(10) Uani 1 1 d . U
H131 H 0.5574 0.5905 0.7286 0.106 Uiso 1 1 calc R U
H130 H 0.6213 0.5942 0.6620 0.106 Uiso 1 1 calc R U
C108 C 0.916(5) 0.700(3) 0.816(3) 0.103(15) Uani 1 1 d . U
H139 H 0.9055 0.6815 0.8579 0.154 Uiso 1 1 calc R U
H140 H 0.9536 0.7351 0.8231 0.154 Uiso 1 1 calc R U
H138 H 0.9598 0.6755 0.7892 0.154 Uiso 1 1 calc R U

loop_
_atom_site_aniso_label
_atom_site_aniso_U_11
_atom_site_aniso_U_22
_atom_site_aniso_U_33
_atom_site_aniso_U_23
_atom_site_aniso_U_13
_atom_site_aniso_U_12
Pt1 0.0134(7) 0.0116(8) 0.0134(8) 0.0003(6) -0.0039(6) 0.0002(6)
Pt2 0.0134(7) 0.0140(9) 0.0131(8) -0.0029(7) -0.0022(6) 0.0014(6)
Pt3 0.0125(7) 0.0116(8) 0.0140(8) 0.0006(6) -0.0020(6) 0.0010(6)
Pt6 0.0130(7) 0.0159(8) 0.0184(8) 0.0038(7) -0.0010(6) 0.0010(6)
Ge4 0.0176(19) 0.020(2) 0.017(2) 0.0041(19) -0.0009(17) 0.0003(19)
Ge1 0.0152(18) 0.014(2) 0.014(2) 0.0001(18) -0.0022(16) -0.0025(18)
Ge5 0.0128(18) 0.019(2) 0.017(2) 0.0005(19) -0.0012(17) 0.0042(18)
Ge2 0.0120(18) 0.014(2) 0.018(2) -0.0005(19) -0.0024(16) 0.0000(18)
Ge3 0.0142(19) 0.014(2) 0.020(2) -0.0026(17) -0.0034(17) -0.0016(16)
Ge6 0.0151(18) 0.015(2) 0.021(2) 0.0012(17) -0.0033(17) 0.0010(17)
P5 0.034(5) 0.030(6) 0.029(6) -0.008(5) -0.011(5) 0.008(5)
P1 0.023(5) 0.029(6) 0.015(5) 0.004(4) -0.007(4) 0.004(4)
P3 0.022(5) 0.019(5) 0.024(5) 0.001(4) 0.001(4) 0.004(4)
P4 0.035(5) 0.037(6) 0.022(5) 0.006(5) 0.001(5) -0.010(5)
P2 0.022(5) 0.028(6) 0.023(5) -0.008(4) -0.001(4) 0.001(4)
P6 0.015(4) 0.015(5) 0.038(6) 0.007(4) 0.004(4) 0.003(4)
C1 0.015(9) 0.017(9) 0.014(9) 0.006(8) 0.004(8) 0.004(8)
C2 0.009(7) 0.017(8) 0.013(8) 0.002(7) 0.003(7) -0.001(7)
C3 0.021(9) 0.023(9) 0.013(9) 0.004(8) -0.001(8) 0.001(8)
C4 0.038(16) 0.037(17) 0.016(15) 0.006(14) -0.006(14) -0.005(15)
C5 0.015(8) 0.019(9) 0.012(8) -0.003(8) -0.001(8) 0.000(8)
C53 0.014(8) 0.022(8) 0.019(8) 0.002(7) -0.001(7) 0.002(7)
C54 0.024(9) 0.032(9) 0.028(9) 0.003(8) 0.002(8) -0.003(8)
C76 0.022(8) 0.025(8) 0.024(8) 0.001(7) 0.000(7) 0.007(7)
C52 0.015(9) 0.023(9) 0.020(9) -0.001(8) 0.003(8) 0.003(8)
C25 0.015(8) 0.018(8) 0.020(8) -0.002(7) 0.001(7) 0.001(7)
C58 0.023(8) 0.023(8) 0.018(8) 0.009(7) -0.004(7) -0.003(7)
C19 0.023(9) 0.022(9) 0.022(9) 0.000(8) 0.002(8) -0.001(8)
C81 0.025(9) 0.033(10) 0.027(9) -0.001(8) -0.001(8) 0.003(8)
O1 0.040(13) 0.046(14) 0.011(11) -0.009(11) 0.006(11) -0.020(11)
C77 0.031(9) 0.026(9) 0.027(9) -0.001(8) 0.000(8) 0.003(8)
C83 0.037(9) 0.031(10) 0.034(10) -0.004(9) 0.000(9) 0.002(9)
C14 0.025(9) 0.024(9) 0.020(9) 0.004(8) -0.002(8) -0.004(8)
C70 0.023(8) 0.028(8) 0.026(8) -0.001(7) 0.005(7) 0.005(7)
C56 0.022(8) 0.025(9) 0.019(9) 0.000(8) -0.003(8) 0.001(8)
C13 0.022(8) 0.021(8) 0.015(8) 0.007(7) -0.004(7) -0.007(7)
C45 0.024(15) 0.032(16) 0.031(16) 0.010(14) -0.009(14) 0.007(14)
C24 0.025(9) 0.020(10) 0.024(9) -0.004(8) 0.003(8) -0.003(8)
C15 0.027(9) 0.030(10) 0.022(9) -0.002(8) -0.005(8) -0.002(8)
C60 0.027(9) 0.031(10) 0.028(10) 0.003(8) -0.003(8) 0.001(8)
C47 0.049(17) 0.029(16) 0.030(16) -0.013(15) -0.005(15) 0.013(15)
C59 0.026(9) 0.029(10) 0.025(9) 0.007(8) -0.004(8) -0.003(8)
C99 0.025(15) 0.038(16) 0.026(16) -0.013(14) 0.003(14) 0.015(14)
C20 0.031(10) 0.023(10) 0.031(10) -0.001(8) -0.002(9) -0.002(8)
C82 0.028(8) 0.024(8) 0.027(8) -0.006(7) 0.002(7) 0.001(7)
C78 0.042(10) 0.033(10) 0.032(10) -0.004(9) 0.001(9) 0.007(9)
C64 0.024(8) 0.026(8) 0.022(8) 0.006(7) -0.003(7) 0.000(7)
C94 0.047(17) 0.043(18) 0.028(16) 0.009(15) 0.003(15) 0.004(15)
C16 0.023(9) 0.028(10) 0.022(9) -0.003(8) -0.003(8) 0.002(8)
C17 0.025(9) 0.030(10) 0.025(9) 0.001(8) -0.006(8) -0.001(8)
C48 0.034(16) 0.039(17) 0.018(15) -0.017(14) -0.005(13) 0.002(14)
C28 0.022(9) 0.032(10) 0.027(9) 0.000(8) -0.002(8) -0.004(8)
C51 0.024(15) 0.022(15) 0.024(15) 0.000(13) 0.007(13) -0.002(13)
C18 0.027(9) 0.028(10) 0.026(9) 0.002(8) -0.003(8) -0.006(8)
C29 0.028(9) 0.033(10) 0.024(9) -0.007(8) -0.001(8) -0.006(8)
C26 0.023(9) 0.022(9) 0.028(9) 0.002(8) -0.003(8) 0.004(8)
C30 0.022(9) 0.023(9) 0.024(9) -0.007(8) -0.003(8) -0.003(8)
C46 0.038(16) 0.028(16) 0.042(17) -0.006(15) -0.001(15) -0.013(15)
C50 0.027(15) 0.027(15) 0.023(15) -0.016(13) -0.005(13) 0.000(14)
C27 0.019(9) 0.025(9) 0.027(9) 0.002(8) -0.003(8) 0.001(8)
C44 0.039(16) 0.041(17) 0.024(15) 0.004(14) -0.020(14) 0.001(15)
O2 0.014(8) 0.024(9) 0.020(9) -0.003(8) -0.007(7) -0.006(8)
O4 0.026(9) 0.025(9) 0.011(8) 0.009(8) 0.002(7) 0.004(8)
O3 0.031(12) 0.035(13) 0.032(12) -0.001(11) -0.008(11) 0.004(11)
C61 0.028(9) 0.033(10) 0.027(10) 0.000(8) 0.001(8) 0.004(9)
C62 0.033(9) 0.032(10) 0.029(10) 0.001(8) 0.002(8) 0.001(8)
C65 0.028(9) 0.028(9) 0.026(9) 0.008(8) -0.003(8) -0.003(8)
C63 0.031(9) 0.029(10) 0.028(9) 0.006(8) 0.003(8) -0.002(8)
C101 0.029(16) 0.031(16) 0.044(17) 0.021(15) -0.010(15) 0.005(14)
C96 0.034(15) 0.044(17) 0.016(15) -0.002(14) 0.007(14) 0.004(15)
C79 0.045(10) 0.041(10) 0.039(10) 0.000(9) 0.001(9) 0.006(9)
C98 0.040(17) 0.043(18) 0.050(18) -0.013(16) -0.006(15) 0.015(15)
C80 0.037(10) 0.040(10) 0.036(10) 0.004(9) 0.002(9) 0.004(9)
C100 0.029(15) 0.024(15) 0.039(17) 0.000(14) -0.004(14) 0.007(14)
C75 0.034(9) 0.033(9) 0.035(9) -0.005(8) 0.002(8) -0.001(8)
O8 0.019(8) 0.023(9) 0.026(9) 0.004(8) -0.002(8) -0.003(8)
C33 0.040(10) 0.036(10) 0.036(10) -0.006(9) 0.000(9) -0.001(9)
C84 0.046(10) 0.045(10) 0.040(10) -0.007(9) 0.002(9) 0.002(9)
C57 0.029(15) 0.026(16) 0.036(16) 0.003(14) 0.002(14) -0.015(14)
C6 0.020(15) 0.049(18) 0.029(16) -0.002(15) -0.011(14) -0.003(14)
C41 0.039(10) 0.040(10) 0.040(10) -0.002(9) 0.002(9) -0.002(9)
C66 0.028(9) 0.026(9) 0.026(9) 0.003(8) -0.001(8) 0.000(8)
O7 0.055(14) 0.063(16) 0.027(13) 0.001(13) -0.009(12) -0.024(13)
C40 0.039(10) 0.036(10) 0.039(10) -0.001(9) 0.008(9) -0.003(9)
C38 0.036(9) 0.035(9) 0.037(10) 0.001(8) 0.002(8) -0.005(8)
C49 0.034(15) 0.027(15) 0.021(15) -0.001(13) 0.005(14) 0.015(14)
C87 0.036(9) 0.034(9) 0.033(9) -0.005(8) 0.000(8) 0.005(8)
C39 0.037(10) 0.035(10) 0.040(10) -0.002(9) 0.007(9) -0.003(9)
C21 0.037(10) 0.024(10) 0.036(10) 0.001(8) -0.004(9) 0.000(9)
C32 0.034(9) 0.028(9) 0.033(10) -0.006(8) -0.001(8) 0.000(8)
C34 0.043(10) 0.041(10) 0.034(10) -0.006(9) -0.005(9) 0.000(9)
C85 0.050(10) 0.044(10) 0.042(10) -0.006(9) 0.001(9) 0.001(9)
C42 0.034(9) 0.032(10) 0.035(10) -0.001(8) 0.000(8) 0.000(8)
C37 0.032(8) 0.027(8) 0.032(8) 0.000(7) 0.003(7) 0.001(7)
C31 0.026(8) 0.020(8) 0.026(8) -0.006(7) -0.003(7) -0.003(7)
C22 0.037(10) 0.025(10) 0.035(10) -0.001(8) 0.002(9) -0.001(9)
C102 0.030(15) 0.023(15) 0.042(17) 0.002(14) 0.002(14) -0.011(14)
O5 0.019(11) 0.045(14) 0.040(13) 0.014(12) 0.002(11) 0.007(11)
O6 0.028(9) 0.039(10) 0.020(9) 0.004(8) 0.001(8) -0.002(8)
Pt4 0.0141(7) 0.0186(9) 0.0130(8) 0.0024(7) -0.0027(6) -0.0011(7)
Pt5 0.0145(7) 0.0187(9) 0.0155(8) 0.0003(7) -0.0055(6) 0.0012(7)
C69 0.035(9) 0.030(9) 0.031(10) 0.005(8) -0.003(8) -0.007(8)
C68 0.040(10) 0.033(10) 0.033(10) 0.001(9) -0.002(9) -0.004(9)
C97 0.033(16) 0.034(17) 0.043(17) -0.007(15) -0.016(14) 0.022(15)
C67 0.036(10) 0.030(10) 0.031(10) 0.000(9) 0.000(8) -0.004(9)
C71 0.039(10) 0.037(10) 0.033(9) 0.000(8) 0.002(8) 0.005(9)
C72 0.050(10) 0.043(10) 0.045(10) 0.001(9) 0.004(9) 0.005(9)
C74 0.043(10) 0.038(10) 0.044(10) -0.009(9) 0.006(9) 0.001(9)
C55 0.033(16) 0.050(18) 0.021(16) 0.007(15) -0.009(14) -0.017(15)
C73 0.048(10) 0.041(10) 0.048(10) -0.001(9) 0.008(9) 0.002(9)
C95 0.066(18) 0.050(18) 0.045(17) 0.003(16) -0.004(16) 0.004(16)
C93 0.031(9) 0.026(9) 0.035(9) 0.003(8) -0.003(8) -0.005(8)
C88 0.025(8) 0.024(8) 0.031(8) 0.001(7) 0.001(7) 0.002(7)
C89 0.028(9) 0.034(9) 0.040(10) -0.002(8) -0.002(8) 0.003(8)
C23 0.030(9) 0.025(10) 0.030(10) 0.001(8) 0.001(8) -0.001(8)
C8 0.029(9) 0.029(9) 0.033(10) 0.005(8) -0.006(8) 0.001(8)
C7 0.019(8) 0.026(8) 0.026(8) 0.004(7) -0.006(7) 0.003(7)
C12 0.025(9) 0.028(9) 0.029(9) 0.006(8) -0.007(8) -0.002(8)
C36 0.036(9) 0.035(9) 0.034(9) -0.006(9) 0.000(8) -0.001(8)
C35 0.042(10) 0.045(10) 0.036(10) -0.006(9) -0.002(9) 0.000(9)
C86 0.046(10) 0.041(10) 0.042(10) -0.002(9) 0.001(9) 0.003(9)
C92 0.038(9) 0.028(10) 0.035(10) 0.001(8) 0.006(9) -0.007(9)
C91 0.035(10) 0.032(10) 0.039(10) -0.004(9) 0.008(9) -0.004(9)
C90 0.029(10) 0.034(10) 0.042(10) -0.007(9) 0.004(9) -0.002(9)
C11 0.028(9) 0.031(10) 0.033(10) 0.013(9) -0.001(8) -0.005(9)
C10 0.038(10) 0.034(10) 0.042(10) 0.008(9) -0.008(9) -0.003(9)
C9 0.041(10) 0.034(10) 0.042(10) 0.008(9) -0.005(9) 0.001(9)
C43 0.044(16) 0.051(17) 0.028(16) -0.008(15) 0.008(15) 0.012(16)
C105 0.094(13) 0.090(13) 0.086(13) 0.005(10) 0.008(10) -0.005(10)
C103 0.10(2) 0.10(2) 0.09(2) 0.006(19) -0.002(19) 0.001(19)
C106 0.089(12) 0.084(12) 0.084(13) 0.006(10) 0.005(10) -0.003(10)
C107 0.089(13) 0.083(13) 0.086(14) 0.003(11) 0.008(11) -0.002(10)
C104 0.091(14) 0.089(14) 0.085(14) 0.001(11) 0.007(10) -0.005(11)
C108 0.11(2) 0.10(2) 0.10(2) -0.004(19) 0.008(19) -0.008(19)

loop_
_atom_type_symbol
_atom_type_description
_atom_type_scat_dispersion_real
_atom_type_scat_dispersion_imag
_atom_type_scat_source
C C 0.0033 0.0016 'International Tables Vol C Tables 4.2.6.8 and 6.1.1.4'
H H 0.0000 0.0000 'International Tables Vol C Tables 4.2.6.8 and 6.1.1.4'
Ge Ge 0.1547 1.8001 'International Tables Vol C Tables 4.2.6.8 and 6.1.1.4'
O O 0.0106 0.0060 'International Tables Vol C Tables 4.2.6.8 and 6.1.1.4'
P P 0.1023 0.0942 'International Tables Vol C Tables 4.2.6.8 and 6.1.1.4'
Pt Pt -1.7033 8.3905 'International Tables Vol C Tables 4.2.6.8 and 6.1.1.4'

loop_
_geom_angle_atom_site_label_1
_geom_angle_atom_site_label_2
_geom_angle_atom_site_label_3
_geom_angle
P1 Pt1 Ge1 99.7(3)
P1 Pt1 Pt2 146.4(3)
Ge1 Pt1 Pt2 74.84(11)
P1 Pt1 Pt3 153.7(3)
Ge1 Pt1 Pt3 82.79(11)
Pt2 Pt1 Pt3 59.71(6)
P1 Pt1 Ge2 118.2(3)
Ge1 Pt1 Ge2 125.27(14)
Pt2 Pt1 Ge2 51.49(9)
Pt3 Pt1 Ge2 79.33(10)
P1 Pt1 Ge3 114.8(3)
Ge1 Pt1 Ge3 130.93(14)
Pt2 Pt1 Ge3 91.54(10)
Pt3 Pt1 Ge3 50.93(9)
Ge2 Pt1 Ge3 67.47(13)
P2 Pt2 C1 116.9(9)
P2 Pt2 Ge2 100.0(3)
C1 Pt2 Ge2 134.7(9)
P2 Pt2 C2 107.6(9)
C1 Pt2 C2 35.5(12)
Ge2 Pt2 C2 150.6(8)
P2 Pt2 Pt3 151.7(3)
C1 Pt2 Pt3 47.9(9)
Ge2 Pt2 Pt3 87.30(12)
C2 Pt2 Pt3 73.1(9)
P2 Pt2 Pt1 147.3(3)
C1 Pt2 Pt1 91.0(9)
Ge2 Pt2 Pt1 66.28(11)
C2 Pt2 Pt1 84.8(8)
Pt3 Pt2 Pt1 60.36(5)
P2 Pt2 Ge1 128.6(3)
C1 Pt2 Ge1 63.8(9)
Ge2 Pt2 Ge1 112.86(13)
C2 Pt2 Ge1 40.3(8)
Pt3 Pt2 Ge1 70.75(9)
Pt1 Pt2 Ge1 47.42(8)
C1 Pt3 P3 100.7(10)
C1 Pt3 Ge3 159.1(10)
P3 Pt3 Ge3 99.8(3)
C1 Pt3 Pt2 56.0(10)
P3 Pt3 Pt2 152.3(3)
Ge3 Pt3 Pt2 103.24(11)
C1 Pt3 Pt1 96.3(9)
P3 Pt3 Pt1 145.1(3)
Ge3 Pt3 Pt1 68.35(11)
Pt2 Pt3 Pt1 59.93(6)
C52 Pt6 P6 102.5(10)
C52 Pt6 Ge6 154.3(10)
P6 Pt6 Ge6 102.7(3)
C52 Pt6 Pt4 93.7(10)
P6 Pt6 Pt4 143.6(3)
Ge6 Pt6 Pt4 68.15(11)
C52 Pt6 Pt5 52.9(10)
P6 Pt6 Pt5 152.2(3)
Ge6 Pt6 Pt5 101.47(11)
Pt4 Pt6 Pt5 59.93(6)
C58 Ge4 C64 105.4(16)
C58 Ge4 C53 109.4(16)
C64 Ge4 C53 107.6(16)
C58 Ge4 Pt4 115.0(12)
C64 Ge4 Pt4 114.5(11)
C53 Ge4 Pt4 104.7(10)
C58 Ge4 Pt5 144.5(12)
C64 Ge4 Pt5 108.8(11)
C53 Ge4 Pt5 50.6(10)
Pt4 Ge4 Pt5 57.88(10)
C7 Ge1 C13 107.4(16)
C7 Ge1 C2 107.5(15)
C13 Ge1 C2 107.2(15)
C7 Ge1 Pt1 115.3(11)
C13 Ge1 Pt1 114.5(11)
C2 Ge1 Pt1 104.4(9)
C7 Ge1 Pt2 108.4(11)
C13 Ge1 Pt2 142.5(11)
C2 Ge1 Pt2 50.8(9)
Pt1 Ge1 Pt2 57.74(10)
C76 Ge5 C70 113.8(16)
C76 Ge5 Pt5 113.4(12)
C70 Ge5 Pt5 113.6(11)
C76 Ge5 Pt4 97.6(11)
C70 Ge5 Pt4 145.6(12)
Pt5 Ge5 Pt4 61.78(10)
C25 Ge2 C19 108.9(15)
C25 Ge2 Pt2 116.4(10)
C19 Ge2 Pt2 115.4(11)
C25 Ge2 Pt1 149.1(11)
C19 Ge2 Pt1 97.8(11)
Pt2 Ge2 Pt1 62.24(10)
C37 Ge3 C31 106.7(15)
C37 Ge3 Pt3 120.6(12)
C31 Ge3 Pt3 120.5(11)
C37 Ge3 Pt1 153.3(11)
C31 Ge3 Pt1 92.0(10)
Pt3 Ge3 Pt1 60.72(10)
C82 Ge6 C88 103.8(16)
C82 Ge6 Pt6 123.6(11)
C88 Ge6 Pt6 120.2(11)
C82 Ge6 Pt4 94.6(11)
C88 Ge6 Pt4 153.3(11)
Pt6 Ge6 Pt4 60.86(10)
C97 P5 C98 101.7(19)
C97 P5 C99 98.7(19)
C98 P5 C99 101(2)
C97 P5 Pt5 114.9(14)
C98 P5 Pt5 117.7(14)
C99 P5 Pt5 119.9(14)
C44 P1 C45 100.4(18)
C44 P1 C43 101.3(19)
C45 P1 C43 104(2)
C44 P1 Pt1 112.6(14)
C45 P1 Pt1 115.3(14)
C43 P1 Pt1 120.2(16)
C51 P3 C49 103.1(17)
C51 P3 C50 101.9(17)
C49 P3 C50 106.2(17)
C51 P3 Pt3 115.5(13)
C49 P3 Pt3 110.4(12)
C50 P3 Pt3 118.3(12)
C95 P4 C96 106(2)
C95 P4 C94 105(2)
C96 P4 C94 100(2)
C95 P4 Pt4 110.2(15)
C96 P4 Pt4 117.7(14)
C94 P4 Pt4 116.3(15)
C47 P2 C48 105(2)
C47 P2 C46 102(2)
C48 P2 C46 103.1(18)
C47 P2 Pt2 115.8(15)
C48 P2 Pt2 112.9(13)
C46 P2 Pt2 116.1(14)
C102 P6 C101 102.5(19)
C102 P6 C100 105.7(18)
C101 P6 C100 101.9(19)
C102 P6 Pt6 120.5(14)
C101 P6 Pt6 114.5(15)
C100 P6 Pt6 109.8(13)
C2 C1 C3 119(3)
C2 C1 Pt3 120(3)
C3 C1 Pt3 121(2)
C2 C1 Pt2 75.7(19)
C3 C1 Pt2 122(2)
Pt3 C1 Pt2 76.2(11)
C1 C2 C5 118(3)
C1 C2 Ge1 116(3)
C5 C2 Ge1 124(2)
C1 C2 Pt2 68.9(18)
C5 C2 Pt2 121(2)
Ge1 C2 Pt2 88.9(12)
O3 C3 O4 121(3)
O3 C3 C1 125(3)
O4 C3 C1 114(3)
O1 C5 O2 121(3)
O1 C5 C2 128(3)
O2 C5 C2 111(3)
C52 C53 C56 121(3)
C52 C53 Ge4 115(3)
C56 C53 Ge4 124(2)
C52 C53 Pt5 66(2)
C56 C53 Pt5 118(2)
Ge4 C53 Pt5 89.5(13)
O5 C54 O6 123(4)
O5 C54 C52 124(3)
O6 C54 C52 113(3)
C77 C76 C81 111(4)
C77 C76 Ge5 128(3)
C81 C76 Ge5 120(3)
C53 C52 C54 123(3)
C53 C52 Pt6 123(3)
C54 C52 Pt6 114(2)
C53 C52 Pt5 80(2)
C54 C52 Pt5 120(3)
Pt6 C52 Pt5 78.0(12)
C30 C25 C26 115(3)
C30 C25 Ge2 125(3)
C26 C25 Ge2 119(3)
C63 C58 C59 116(4)
C63 C58 Ge4 121(3)
C59 C58 Ge4 123(3)
C24 C19 C20 120(4)
C24 C19 Ge2 126(3)
C20 C19 Ge2 114(3)
C80 C81 C76 126(4)
C76 C77 C78 126(4)
C84 C83 C82 123(4)
C15 C14 C13 123(4)
C75 C70 C71 121(4)
C75 C70 Ge5 122(3)
C71 C70 Ge5 116(3)
O7 C56 O8 128(4)
O7 C56 C53 124(3)
O8 C56 C53 108(3)
C18 C13 C14 116(4)
C18 C13 Ge1 121(3)
C14 C13 Ge1 123(3)
C23 C24 C19 125(4)
C14 C15 C16 119(3)
C61 C60 C59 122(4)
C60 C59 C58 121(4)
C19 C20 C21 116(4)
C83 C82 C87 114(3)
C83 C82 Ge6 121(3)
C87 C82 Ge6 125(3)
C77 C78 C79 116(4)
C69 C64 C65 114(3)
C69 C64 Ge4 123(3)
C65 C64 Ge4 122(3)
C17 C16 C15 121(4)
C16 C17 C18 116(4)
C29 C28 C27 118(3)
C13 C18 C17 125(4)
C28 C29 C30 121(4)
C27 C26 C25 121(3)
C29 C30 C25 123(3)
C26 C27 C28 121(3)
C5 O2 C6 115(3)
C3 O4 C4 117(3)
C60 C61 C62 117(4)
C63 C62 C61 125(4)
C66 C65 C64 123(4)
C62 C63 C58 120(4)
C80 C79 C78 125(4)
C79 C80 C81 116(4)
C70 C75 C74 122(4)
C56 O8 C57 112(3)
C34 C33 C32 114(4)
C85 C84 C83 119(4)
C40 C41 C42 117(4)
C65 C66 C67 122(3)
C41 C40 C39 121(4)
C39 C38 C37 121(4)
C86 C87 C82 125(4)
C38 C39 C40 120(4)
C22 C21 C20 123(4)
C31 C32 C33 124(4)
C35 C34 C33 124(4)
C84 C85 C86 123(4)
C37 C42 C41 121(4)
C42 C37 C38 119(4)
C42 C37 Ge3 121(3)
C38 C37 Ge3 120(3)
C32 C31 C36 114(3)
C32 C31 Ge3 119(3)
C36 C31 Ge3 127(3)
C21 C22 C23 118(4)
C54 O6 C55 111(3)
P4 Pt4 Ge4 99.5(3)
P4 Pt4 Pt5 142.8(3)
Ge4 Pt4 Pt5 74.23(12)
P4 Pt4 Pt6 156.8(3)
Ge4 Pt4 Pt6 81.96(12)
Pt5 Pt4 Pt6 60.04(6)
P4 Pt4 Ge5 115.3(3)
Ge4 Pt4 Ge5 124.13(15)
Pt5 Pt4 Ge5 51.39(9)
Pt6 Pt4 Ge5 81.46(10)
P4 Pt4 Ge6 118.2(3)
Ge4 Pt4 Ge6 130.92(15)
Pt5 Pt4 Ge6 90.48(10)
Pt6 Pt4 Ge6 50.99(9)
Ge5 Pt4 Ge6 68.04(13)
C52 Pt5 P5 116.6(10)
C52 Pt5 C53 34.3(13)
P5 Pt5 C53 108.1(10)
C52 Pt5 Ge5 138.6(10)
P5 Pt5 Ge5 97.5(3)
C53 Pt5 Ge5 151.9(9)
C52 Pt5 Pt4 91.2(10)
P5 Pt5 Pt4 147.6(3)
C53 Pt5 Pt4 85.2(9)
Ge5 Pt5 Pt4 66.83(11)
C52 Pt5 Pt6 49.1(10)
P5 Pt5 Pt6 151.5(3)
C53 Pt5 Pt6 73.5(9)
Ge5 Pt5 Pt6 89.74(12)
Pt4 Pt5 Pt6 60.03(6)
C52 Pt5 Ge4 62.4(10)
P5 Pt5 Ge4 129.7(3)
C53 Pt5 Ge4 39.9(9)
Ge5 Pt5 Ge4 113.51(14)
Pt4 Pt5 Ge4 47.89(9)
Pt6 Pt5 Ge4 70.23(10)
C64 C69 C68 126(4)
C69 C68 C67 116(4)
C66 C67 C68 119(4)
C70 C71 C72 116(4)
C73 C72 C71 119(4)
C73 C74 C75 117(4)
C74 C73 C72 125(4)
C92 C93 C88 119(4)
C89 C88 C93 119(3)
C89 C88 Ge6 124(3)
C93 C88 Ge6 117(3)
C88 C89 C90 115(4)
C24 C23 C22 117(4)
C9 C8 C7 122(4)
C12 C7 C8 117(4)
C12 C7 Ge1 125(3)
C8 C7 Ge1 118(3)
C7 C12 C11 118(4)
C35 C36 C31 121(4)
C34 C35 C36 121(4)
C87 C86 C85 116(4)
C93 C92 C91 122(4)
C90 C91 C92 123(4)
C91 C90 C89 122(4)
C10 C11 C12 122(4)
C9 C10 C11 119(4)
C10 C9 C8 122(4)
C104 C105 C106 104(5)
C107 C106 C105 114(4)
C106 C107 C108 114(4)
C105 C104 C103 103(5)

loop_
_geom_bond_atom_site_label_1
_geom_bond_atom_site_label_2
_geom_bond_distance
Pt1 P1 2.222(11)
Pt1 Ge1 2.356(4)
Pt1 Pt2 2.706(2)
Pt1 Pt3 2.717(2)
Pt1 Ge2 2.799(4)
Pt1 Ge3 2.895(4)
Pt2 P2 2.245(11)
Pt2 C1 2.30(3)
Pt2 Ge2 2.393(4)
Pt2 C2 2.39(3)
Pt2 Pt3 2.700(2)
Pt2 Ge1 3.088(4)
Pt3 C1 2.06(4)
Pt3 P3 2.275(10)
Pt3 Ge3 2.419(4)
Pt6 C52 2.09(4)
Pt6 P6 2.215(10)
Pt6 Ge6 2.401(4)
Pt6 Pt4 2.698(2)
Pt6 Pt5 2.699(2)
Ge4 C58 1.92(4)
Ge4 C64 1.95(4)
Ge4 C53 1.97(4)
Ge4 Pt4 2.361(4)
Ge4 Pt5 3.063(4)
Ge1 C7 1.91(4)
Ge1 C13 1.99(4)
Ge1 C2 2.00(3)
Ge5 C76 1.91(4)
Ge5 C70 1.99(4)
Ge5 Pt5 2.391(4)
Ge5 Pt4 2.813(4)
Ge2 C25 1.93(4)
Ge2 C19 2.02(4)
Ge3 C37 1.96(4)
Ge3 C31 1.99(4)
Ge6 C82 1.92(4)
Ge6 C88 1.97(4)
Ge6 Pt4 2.868(4)
P5 C97 1.81(4)
P5 C98 1.87(4)
P5 C99 1.89(4)
P5 Pt5 2.292(12)
P1 C44 1.78(4)
P1 C45 1.80(4)
P1 C43 1.82(4)
P3 C51 1.79(4)
P3 C49 1.86(3)
P3 C50 1.87(3)
P4 C95 1.85(4)
P4 C96 1.86(4)
P4 C94 1.87(4)
P4 Pt4 2.233(12)
P2 C47 1.74(4)
P2 C48 1.83(4)
P2 C46 1.84(4)
P6 C102 1.79(4)
P6 C101 1.80(4)
P6 C100 1.82(4)
C1 C2 1.43(5)
C1 C3 1.44(5)
C2 C5 1.44(5)
C3 O3 1.26(4)
C3 O4 1.34(4)
C4 O4 1.44(4)
C5 O1 1.22(4)
C5 O2 1.34(4)
C53 C52 1.36(5)
C53 C56 1.59(5)
C53 Pt5 2.37(3)
C54 O5 1.24(4)
C54 O6 1.35(4)
C54 C52 1.54(5)
C76 C77 1.36(6)
C76 C81 1.47(5)
C52 Pt5 2.20(4)
C25 C30 1.40(5)
C25 C26 1.43(5)
C58 C63 1.41(6)
C58 C59 1.46(5)
C19 C24 1.32(5)
C19 C20 1.40(5)
C81 C80 1.39(5)
C77 C78 1.38(6)
C83 C84 1.39(6)
C83 C82 1.42(6)
C14 C15 1.34(5)
C14 C13 1.40(5)
C70 C75 1.37(5)
C70 C71 1.39(5)
C56 O7 1.15(4)
C56 O8 1.34(4)
C13 C18 1.34(5)
C24 C23 1.32(5)
C15 C16 1.44(5)
C60 C61 1.29(5)
C60 C59 1.43(5)
C20 C21 1.42(6)
C82 C87 1.44(5)
C78 C79 1.45(6)
C64 C69 1.38(5)
C64 C65 1.42(5)
C16 C17 1.33(5)
C17 C18 1.47(6)
C28 C29 1.35(5)
C28 C27 1.43(5)
C29 C30 1.39(5)
C26 C27 1.39(5)
O2 C6 1.46(4)
C61 C62 1.47(5)
C62 C63 1.34(5)
C65 C66 1.34(5)
C79 C80 1.28(5)
C75 C74 1.40(5)
O8 C57 1.40(4)
C33 C34 1.36(6)
C33 C32 1.42(6)
C84 C85 1.34(6)
C41 C40 1.39(6)
C41 C42 1.52(5)
C66 C67 1.40(5)
C40 C39 1.42(5)
C38 C39 1.37(5)
C38 C37 1.46(5)
C87 C86 1.36(5)
C21 C22 1.33(5)
C32 C31 1.37(5)
C34 C35 1.30(5)
C85 C86 1.45(5)
C42 C37 1.33(5)
C31 C36 1.43(5)
C22 C23 1.45(5)
O6 C55 1.44(5)
Pt4 Pt5 2.696(2)
C69 C68 1.40(5)
C68 C67 1.43(5)
C71 C72 1.47(5)
C72 C73 1.37(6)
C74 C73 1.34(6)
C93 C92 1.31(5)
C93 C88 1.46(5)
C88 C89 1.38(5)
C89 C90 1.49(5)
C8 C9 1.34(5)
C8 C7 1.40(5)
C7 C12 1.37(5)
C12 C11 1.46(5)
C36 C35 1.32(5)
C92 C91 1.35(5)
C91 C90 1.25(5)
C11 C10 1.33(5)
C10 C9 1.32(5)
C105 C104 1.33(7)
C105 C106 1.74(8)
C103 C104 1.62(7)
C106 C107 1.66(6)
C107 C108 1.70(8)
